data_7049429
loop_
_publ_author_name
'Zhu, Jiaxing'
'Chen, Junye'
'Qiu, Tianze'
'Deng, Mingli'
'Zheng, Qingshu'
'Chen, Zhenxia'
'Ling, Yun'
'Zhou, Yaming'

_publ_section_title
;
 Cobalt substitution in a flexible metal-organic framework: modulating a
 soft paddle-wheel unit for tunable gate-opening adsorption.
;
_journal_issue 21
_journal_name_full 'Dalton transactions (Cambridge, England : 2003)'
_journal_page_first 7100
_journal_page_last 7104
_journal_paper_doi 10.1039/c9dt00115h
_journal_volume 48
_journal_year 2019
_chemical_formula_moiety 'C18 H10 Co N5 O8 Zn, C2 H8 N, 6.5(H2 O)'
_chemical_formula_sum 'C20 H31 Co N6 O14.5 Zn'
_chemical_formula_weight 711.81
_space_group_crystal_system monoclinic
_space_group_IT_number 12
_space_group_name_Hall '-C 2y'
_space_group_name_H-M_alt 'C 1 2/m 1'
_symmetry_space_group_name_Hall '-C 2y'
_symmetry_space_group_name_H-M 'C 1 2/m 1'
_atom_sites_solution_hydrogens geom
_audit_creation_method SHELXL-2016/6
_audit_update_record
;
2019-03-02 deposited with the CCDC.    2019-03-08 downloaded from the CCDC.
;
_cell_angle_alpha 90
_cell_angle_beta 126.5710(10)
_cell_angle_gamma 90
_cell_formula_units_Z 4
_cell_length_a 17.414(2)
_cell_length_b 19.927(2)
_cell_length_c 12.8456(16)
_cell_measurement_reflns_used 7128
_cell_measurement_temperature 296(2)
_cell_measurement_theta_max 27.50
_cell_measurement_theta_min 2.84
_cell_volume 3579.9(7)
_computing_cell_refinement 'Bruker SAINT'
_computing_data_collection 'Bruker APEX2'
_computing_data_reduction 'Bruker SAINT'
_computing_molecular_graphics 'Bruker SHELXTL'
_computing_publication_material 'Bruker SHELXTL'
_computing_structure_refinement 'SHELXL-2016/6 (Sheldrick, 2016)'
_computing_structure_solution 'SHELXS-97 (Sheldrick, 2008)'
_diffrn_ambient_temperature 296(2)
_diffrn_measured_fraction_theta_full 0.993
_diffrn_measured_fraction_theta_max 0.993
_diffrn_measurement_device_type 'Bruker APEX-II CCD'
_diffrn_measurement_method '\f and \w scans'
_diffrn_radiation_type MoK\a
_diffrn_radiation_wavelength 0.71073
_diffrn_reflns_av_R_equivalents 0.0388
_diffrn_reflns_av_unetI/netI 0.0424
_diffrn_reflns_Laue_measured_fraction_full 0.993
_diffrn_reflns_Laue_measured_fraction_max 0.993
_diffrn_reflns_limit_h_max 16
_diffrn_reflns_limit_h_min -20
_diffrn_reflns_limit_k_max 23
_diffrn_reflns_limit_k_min -23
_diffrn_reflns_limit_l_max 15
_diffrn_reflns_limit_l_min -15
_diffrn_reflns_number 10720
_diffrn_reflns_point_group_measured_fraction_full 0.993
_diffrn_reflns_point_group_measured_fraction_max 0.993
_diffrn_reflns_theta_full 25.149
_diffrn_reflns_theta_max 25.149
_diffrn_reflns_theta_min 1.779
_diffrn_source 'fine-focus fiber'
_exptl_absorpt_coefficient_mu 1.196
_exptl_absorpt_correction_T_max 0.836
_exptl_absorpt_correction_T_min 0.749
_exptl_absorpt_correction_type multi-scan
_exptl_absorpt_process_details SADABS
_exptl_crystal_colour violet
_exptl_crystal_density_diffrn 1.321
_exptl_crystal_description block
_exptl_crystal_F_000 1464
_exptl_crystal_size_max 0.250
_exptl_crystal_size_mid 0.250
_exptl_crystal_size_min 0.150
_refine_diff_density_max 0.476
_refine_diff_density_min -0.782
_refine_diff_density_rms 0.078
_refine_ls_extinction_method none
_refine_ls_goodness_of_fit_ref 1.017
_refine_ls_hydrogen_treatment constr
_refine_ls_matrix_type full
_refine_ls_number_parameters 153
_refine_ls_number_reflns 3284
_refine_ls_number_restraints 0
_refine_ls_restrained_S_all 1.017
_refine_ls_R_factor_all 0.0442
_refine_ls_R_factor_gt 0.0403
_refine_ls_shift/su_max 0.000
_refine_ls_shift/su_mean 0.000
_refine_ls_structure_factor_coef Fsqd
_refine_ls_weighting_details 'w=1/[\s^2^(Fo^2^)+(0.0310P)^2^+22.4345P] where P=(Fo^2^+2Fc^2^)/3'
_refine_ls_weighting_scheme calc
_refine_ls_wR_factor_gt 0.1092
_refine_ls_wR_factor_ref 0.1109
_reflns_Friedel_coverage 0.000
_reflns_number_gt 2959
_reflns_number_total 3284
_reflns_threshold_expression 'I > 2\s(I)'
_cod_data_source_file c9dt00115h2.cif
_cod_data_source_block MAC-6-Zn1Co1
_cod_depositor_comments 'Adding full bibliography for 7049426--7049429.cif.'
_cod_original_cell_volume 3579.9(8)
_cod_original_formula_sum 'C20 H31 Co N6 O14.50 Zn'
_cod_database_code 7049429
_shelx_shelxl_version_number 2016/6
_shelx_space_group_comment
;
The symmetry employed for this shelxl refinement is uniquely defined
by the following loop, which should always be used as a source of
symmetry information in preference to the above space-group names.
They are only intended as comments.
;
_shelx_estimated_absorpt_t_min 0.754
_shelx_estimated_absorpt_t_max 0.841
_exptl_absorpt_special_details none
_platon_squeeze_void_probe_radius 1.20

loop_
_space_group_symop_operation_xyz
'x, y, z'
'-x, y, -z'
'x+1/2, y+1/2, z'
'-x+1/2, y+1/2, -z'
'-x, -y, -z'
'x, -y, z'
'-x+1/2, -y+1/2, -z'
'x+1/2, -y+1/2, z'

loop_
_atom_site_label
_atom_site_type_symbol
_atom_site_fract_x
_atom_site_fract_y
_atom_site_fract_z
_atom_site_U_iso_or_equiv
_atom_site_adp_type
_atom_site_occupancy
_atom_site_site_symmetry_order
_atom_site_calc_flag
_atom_site_refinement_flags_posn
_atom_site_refinement_flags_adp
_atom_site_refinement_flags_occupancy
Zn1 Zn 0.09201(4) 0.000000 0.12869(5) 0.01455(16) Uani 0.5 2 d S T P
Co1 Co 0.09201(4) 0.000000 0.12869(5) 0.01455(16) Uani 0.5 2 d S T P
Zn2 Zn 0.500000 0.09015(3) 0.500000 0.01667(16) Uani 0.5 2 d S T P
Co2 Co 0.500000 0.09015(3) 0.500000 0.01667(16) Uani 0.5 2 d S T P
C1 C 0.0371(2) 0.09740(17) -0.0964(3) 0.0233(7) Uani 1 1 d . . .
C2 C 0.0713(2) 0.15895(18) -0.1238(3) 0.0272(8) Uani 1 1 d . . .
C3 C 0.0112(2) 0.19542(19) -0.2384(4) 0.0302(8) Uani 1 1 d . . .
H3 H -0.050550 0.180487 -0.301726 0.036 Uiso 1 1 calc R U .
C4 C 0.0445(2) 0.2539(2) -0.2567(4) 0.0342(9) Uani 1 1 d . . .
C5 C 0.1383(2) 0.27483(19) -0.1625(4) 0.0335(9) Uani 1 1 d . . .
H5 H 0.160013 0.314191 -0.175805 0.040 Uiso 1 1 calc R U .
C6 C 0.2000(2) 0.23838(18) -0.0493(3) 0.0283(8) Uani 1 1 d . . .
C7 C 0.1639(2) 0.18083(18) -0.0304(3) 0.0275(8) Uani 1 1 d . . .
H7 H 0.202584 0.156753 0.046368 0.033 Uiso 1 1 calc R U .
C8 C -0.0169(3) 0.2975(2) -0.3751(4) 0.0408(11) Uani 1 1 d . . .
C9 C 0.2925(2) 0.05368(15) 0.3349(3) 0.0155(6) Uani 1 1 d . . .
N1 N 0.2325(2) 0.000000 0.2805(3) 0.0134(7) Uani 1 2 d S T P
N2 N 0.38333(17) 0.03521(12) 0.4140(2) 0.0157(5) Uani 1 1 d . . .
N3 N 0.26266(19) 0.11823(14) 0.3072(3) 0.0249(7) Uani 1 1 d . . .
H3A H 0.303743 0.150329 0.341814 0.030 Uiso 1 1 calc R U .
H3B H 0.202593 0.127156 0.255004 0.030 Uiso 1 1 calc R U .
O1 O 0.09362(16) 0.07008(12) 0.0120(2) 0.0282(6) Uani 1 1 d . . .
O2 O -0.04675(17) 0.07668(13) -0.1834(2) 0.0308(6) Uani 1 1 d . . .
O3 O 0.01912(19) 0.35502(14) -0.3637(3) 0.0452(8) Uani 1 1 d . . .
O4 O -0.0955(2) 0.27818(16) -0.4689(3) 0.0598(11) Uani 1 1 d . . .

loop_
_atom_site_aniso_label
_atom_site_aniso_U_11
_atom_site_aniso_U_22
_atom_site_aniso_U_33
_atom_site_aniso_U_23
_atom_site_aniso_U_13
_atom_site_aniso_U_12
Zn1 0.0110(3) 0.0132(3) 0.0159(3) 0.000 0.0061(2) 0.000
Co1 0.0110(3) 0.0132(3) 0.0159(3) 0.000 0.0061(2) 0.000
Zn2 0.0069(3) 0.0079(3) 0.0196(3) 0.000 -0.0006(2) 0.000
Co2 0.0069(3) 0.0079(3) 0.0196(3) 0.000 -0.0006(2) 0.000
C1 0.0179(16) 0.0214(17) 0.0261(18) 0.0045(14) 0.0107(15) -0.0043(13)
C2 0.0189(17) 0.0238(18) 0.0265(18) 0.0083(15) 0.0067(15) -0.0053(14)
C3 0.0183(17) 0.0284(19) 0.0263(18) 0.0072(15) 0.0036(15) -0.0074(14)
C4 0.0187(17) 0.033(2) 0.0286(19) 0.0149(16) 0.0019(15) -0.0065(15)
C5 0.0195(17) 0.0258(19) 0.034(2) 0.0132(16) 0.0043(16) -0.0082(14)
C6 0.0182(18) 0.0247(18) 0.0256(18) 0.0096(15) 0.0042(15) -0.0059(14)
C7 0.0170(16) 0.0246(18) 0.0258(18) 0.0140(15) 0.0045(14) -0.0025(14)
C8 0.0217(19) 0.036(2) 0.038(2) 0.0206(18) 0.0029(17) -0.0042(16)
C9 0.0120(14) 0.0142(14) 0.0158(15) -0.0003(12) 0.0059(12) 0.0019(12)
N1 0.0103(17) 0.0109(17) 0.0147(18) 0.000 0.0053(15) 0.000
N2 0.0113(13) 0.0100(12) 0.0174(13) -0.0008(10) 0.0041(11) 0.0002(10)
N3 0.0093(13) 0.0142(13) 0.0318(16) -0.0043(12) 0.0016(12) 0.0001(10)
O1 0.0203(12) 0.0280(13) 0.0301(14) 0.0157(11) 0.0117(11) 0.0015(10)
O2 0.0245(13) 0.0312(14) 0.0239(13) 0.0053(11) 0.0074(11) -0.0149(11)
O3 0.0323(15) 0.0309(15) 0.0349(15) 0.0187(12) -0.0002(12) -0.0081(12)
O4 0.0253(15) 0.0497(19) 0.0437(18) 0.0265(15) -0.0122(13) -0.0158(13)

loop_
_atom_type_symbol
_atom_type_description
_atom_type_scat_dispersion_real
_atom_type_scat_dispersion_imag
_atom_type_scat_source
C C 0.0033 0.0016 'International Tables Vol C Tables 4.2.6.8 and 6.1.1.4'
H H 0.0000 0.0000 'International Tables Vol C Tables 4.2.6.8 and 6.1.1.4'
N N 0.0061 0.0033 'International Tables Vol C Tables 4.2.6.8 and 6.1.1.4'
O O 0.0106 0.0060 'International Tables Vol C Tables 4.2.6.8 and 6.1.1.4'
Zn Zn 0.2839 1.4301 'International Tables Vol C Tables 4.2.6.8 and 6.1.1.4'
Co Co 0.3494 0.9721 'International Tables Vol C Tables 4.2.6.8 and 6.1.1.4'

loop_
_geom_angle_atom_site_label_1
_geom_angle_atom_site_label_2
_geom_angle_atom_site_label_3
_geom_angle
_geom_angle_site_symmetry_1
_geom_angle_site_symmetry_3
N1 Zn1 O2 99.34(10) . 5
N1 Zn1 O2 99.34(10) . 2
O2 Zn1 O2 97.82(16) 5 2
N1 Zn1 O1 99.68(10) . 6
O2 Zn1 O1 85.30(11) 5 6
O2 Zn1 O1 159.95(10) 2 6
N1 Zn1 O1 99.68(10) . .
O2 Zn1 O1 159.95(10) 5 .
O2 Zn1 O1 85.30(11) 2 .
O1 Zn1 O1 85.30(15) 6 .
N1 Zn1 Zn1 165.57(11) . 5
O2 Zn1 Zn1 90.09(7) 5 5
O2 Zn1 Zn1 90.09(7) 2 5
O1 Zn1 Zn1 70.05(7) 6 5
O1 Zn1 Zn1 70.05(7) . 5
O3 Zn2 O3 110.5(2) 8_556 7
O3 Zn2 N2 112.91(12) 8_556 .
O3 Zn2 N2 104.17(11) 7 .
O3 Zn2 N2 104.18(11) 8_556 2_656
O3 Zn2 N2 112.91(12) 7 2_656
N2 Zn2 N2 112.39(14) . 2_656
O1 C1 O2 124.6(3) . .
O1 C1 C2 117.3(3) . .
O2 C1 C2 118.1(3) . .
C7 C2 C3 120.2(3) . .
C7 C2 C1 118.4(3) . .
C3 C2 C1 121.4(3) . .
C4 C3 C2 119.4(3) . .
C4 C3 H3 120.3 . .
C2 C3 H3 120.3 . .
C3 C4 C5 119.8(3) . .
C3 C4 C8 122.7(3) . .
C5 C4 C8 117.5(3) . .
C6 C5 C4 121.8(3) . .
C6 C5 H5 119.1 . .
C4 C5 H5 119.1 . .
C5 C6 C7 117.5(3) . .
C5 C6 C6 120.7(4) . 7
C7 C6 C6 121.8(4) . 7
C2 C7 C6 121.3(3) . .
C2 C7 H7 119.4 . .
C6 C7 H7 119.4 . .
O4 C8 O3 125.5(3) . .
O4 C8 C4 120.9(3) . .
O3 C8 C4 113.5(3) . .
N2 C9 N3 124.2(3) . .
N2 C9 N1 112.1(3) . .
N3 C9 N1 123.7(3) . .
C9 N1 C9 103.5(3) 6 .
C9 N1 Zn1 127.70(17) 6 .
C9 N1 Zn1 127.70(17) . .
C9 N2 N2 106.14(17) . 6
C9 N2 Zn2 129.6(2) . .
N2 N2 Zn2 123.80(7) 6 .
C9 N3 H3A 120.0 . .
C9 N3 H3B 120.0 . .
H3A N3 H3B 120.0 . .
C1 O1 Zn1 139.5(2) . .
C1 O2 Zn1 114.9(2) . 5
C8 O3 Zn2 127.1(3) . 7

loop_
_geom_bond_atom_site_label_1
_geom_bond_atom_site_label_2
_geom_bond_distance
_geom_bond_site_symmetry_2
Zn1 N1 2.026(3) .
Zn1 O2 2.027(2) 5
Zn1 O2 2.027(2) 2
Zn1 O1 2.061(2) 6
Zn1 O1 2.061(2) .
Zn1 Zn1 2.9283(11) 5
Zn2 O3 1.917(3) 8_556
Zn2 O3 1.917(3) 7
Zn2 N2 1.968(2) .
Zn2 N2 1.968(2) 2_656
C1 O1 1.253(4) .
C1 O2 1.268(4) .
C1 C2 1.495(5) .
C2 C7 1.386(5) .
C2 C3 1.398(5) .
C3 C4 1.382(5) .
C3 H3 0.9300 .
C4 C5 1.397(5) .
C4 C8 1.509(5) .
C5 C6 1.391(5) .
C5 H5 0.9300 .
C6 C7 1.398(5) .
C6 C6 1.490(6) 7
C7 H7 0.9300 .
C8 O4 1.228(5) .
C8 O3 1.272(5) .
C9 N2 1.324(4) .
C9 N3 1.353(4) .
C9 N1 1.362(4) .
N2 N2 1.403(5) 6
N3 H3A 0.8600 .
N3 H3B 0.8600 .

loop_
_platon_squeeze_void_nr
_platon_squeeze_void_average_x
_platon_squeeze_void_average_y
_platon_squeeze_void_average_z
_platon_squeeze_void_volume
_platon_squeeze_void_count_electrons
_platon_squeeze_void_content
1 -0.011 0.500 -0.011 1007 277 ' '
2 0.324 0.000 -0.176 988 274 ' '
